data_4109911
loop_
_publ_author_name
'Werner Uhl'
'Andrej Vinogradov'
'Stefan Grimme'

_publ_section_title
;
 C-H Bond Activation by Hyperconjugation with Al-C Bonds and by Chelating
 Coordination of the Hydride Ion
;
_journal_name_full 'Journal of the American Chemical Society'
_journal_page_first 11259
_journal_page_last 11264
_journal_paper_doi 10.1021/ja073657u
_journal_volume 129
_journal_year 2007
_chemical_formula_sum 'C15 H30 Al2'
_chemical_formula_weight 264.35
_chemical_name_systematic
; 
 ? 
;
_chemical_temperature_decomposition 422
_space_group_IT_number 2
_symmetry_cell_setting triclinic
_symmetry_space_group_name_Hall '-P 1'
_symmetry_space_group_name_H-M 'P -1'
_atom_sites_solution_hydrogens geom
_atom_sites_solution_primary direct
_atom_sites_solution_secondary difmap
_audit_creation_method SHELXL-97
_cell_angle_alpha 91.388(3)
_cell_angle_beta 102.358(3)
_cell_angle_gamma 114.027(2)
_cell_formula_units_Z 2
_cell_length_a 8.3953(12)
_cell_length_b 9.4464(14)
_cell_length_c 12.6950(18)
_cell_measurement_reflns_used 'all measured'
_cell_measurement_temperature 153(2)
_cell_volume 891.2(2)
_computing_cell_refinement 'Bruker SAINT'
_computing_data_collection 'Bruker SMART'
_computing_data_reduction 'Bruker SHELXTL'
_computing_molecular_graphics 'Bruker SHELXTL'
_computing_publication_material 'Bruker SHELXTL'
_computing_structure_refinement 'SHELXL-97 (Sheldrick, 1997)'
_computing_structure_solution 'SHELXS-97 (Sheldrick, 1990)'
_diffrn_ambient_temperature 153(2)
_diffrn_measured_fraction_theta_full 0.976
_diffrn_measured_fraction_theta_max 0.976
_diffrn_measurement_device_type 'CCD area detector'
_diffrn_measurement_method 'omega scans'
_diffrn_radiation_monochromator graphite
_diffrn_radiation_source 'fine-focus sealed tube'
_diffrn_radiation_type MoK\a
_diffrn_radiation_wavelength 0.71073
_diffrn_reflns_av_R_equivalents 0.0227
_diffrn_reflns_av_sigmaI/netI 0.0394
_diffrn_reflns_limit_h_max 11
_diffrn_reflns_limit_h_min -11
_diffrn_reflns_limit_k_max 13
_diffrn_reflns_limit_k_min -13
_diffrn_reflns_limit_l_max 17
_diffrn_reflns_limit_l_min -17
_diffrn_reflns_number 10244
_diffrn_reflns_theta_full 30.08
_diffrn_reflns_theta_max 30.08
_diffrn_reflns_theta_min 1.66
_exptl_absorpt_coefficient_mu 0.146
_exptl_absorpt_correction_type none
_exptl_crystal_colour colourless
_exptl_crystal_density_diffrn 0.985
_exptl_crystal_description fragment
_exptl_crystal_F_000 292
_exptl_crystal_size_max 0.10
_exptl_crystal_size_mid 0.15
_exptl_crystal_size_min 0.17
_refine_diff_density_max 0.392
_refine_diff_density_min -0.184
_refine_diff_density_rms 0.052
_refine_ls_extinction_method none
_refine_ls_goodness_of_fit_ref 1.062
_refine_ls_hydrogen_treatment mixed
_refine_ls_matrix_type full
_refine_ls_number_parameters 167
_refine_ls_number_reflns 5116
_refine_ls_number_restraints 0
_refine_ls_restrained_S_all 1.062
_refine_ls_R_factor_all 0.0814
_refine_ls_R_factor_gt 0.0612
_refine_ls_shift/su_max 0.013
_refine_ls_shift/su_mean 0.000
_refine_ls_structure_factor_coef Fsqd
_refine_ls_weighting_details 'calc w=1/[\s^2^(Fo^2^)+(0.0833P)^2^+0.1094P] where P=(Fo^2^+2Fc^2^)/3'
_refine_ls_weighting_scheme calc
_refine_ls_wR_factor_gt 0.1479
_refine_ls_wR_factor_ref 0.1592
_reflns_number_gt 3935
_reflns_number_total 5116
_reflns_threshold_expression >2sigma(I)
_cod_data_source_file ja073657usi20070606_041427.cif
_cod_data_source_block sad_(2)
_cod_database_code 4109911

loop_
_symmetry_equiv_pos_as_xyz
'x, y, z'
'-x, -y, -z'

loop_
_atom_site_label
_atom_site_type_symbol
_atom_site_fract_x
_atom_site_fract_y
_atom_site_fract_z
_atom_site_U_iso_or_equiv
_atom_site_adp_type
_atom_site_occupancy
_atom_site_symmetry_multiplicity
_atom_site_calc_flag
_atom_site_refinement_flags
H1 H 0.194(2) 0.008(2) 0.3770(14) 0.034(5) Uiso 1 1 d .
Al1 Al 0.23422(7) 0.08983(6) 0.25177(4) 0.04094(17) Uani 1 1 d .
C01 C 0.1771(3) 0.2683(3) 0.2692(2) 0.0625(6) Uani 1 1 d .
H01A H 0.1489 0.3015 0.1995 0.075 Uiso 1 1 calc R
H01B H 0.2787 0.3525 0.3160 0.075 Uiso 1 1 calc R
H01C H 0.0755 0.2388 0.3006 0.075 Uiso 1 1 calc R
C02 C 0.0800(3) -0.0881(3) 0.14144(18) 0.0587(6) Uani 1 1 d .
H02A H -0.0437 -0.1095 0.1360 0.070 Uiso 1 1 calc R
H02B H 0.1001 -0.1779 0.1614 0.070 Uiso 1 1 calc R
H02C H 0.1077 -0.0644 0.0726 0.070 Uiso 1 1 calc R
Al2 Al 0.31694(6) -0.08367(6) 0.45494(4) 0.03226(15) Uani 1 1 d .
C03 C 0.1333(3) -0.2927(2) 0.45167(18) 0.0542(5) Uani 1 1 d .
H03A H 0.1859 -0.3527 0.4940 0.065 Uiso 1 1 calc R
H03B H 0.0831 -0.3421 0.3779 0.065 Uiso 1 1 calc R
H03C H 0.0400 -0.2866 0.4815 0.065 Uiso 1 1 calc R
C1 C 0.6385(3) 0.3076(2) 0.25207(14) 0.0415(4) Uani 1 1 d .
H1A H 0.7570 0.3268 0.2932 0.050 Uiso 1 1 calc R
H1B H 0.6122 0.3916 0.2748 0.050 Uiso 1 1 calc R
C11 C 0.6391(3) 0.3101(2) 0.13110(15) 0.0439(4) Uani 1 1 d .
C111 C 0.6844(3) 0.1808(3) 0.09313(18) 0.0624(6) Uani 1 1 d .
H11A H 0.5954 0.0815 0.1022 0.075 Uiso 1 1 calc R
H11B H 0.8005 0.1951 0.1354 0.075 Uiso 1 1 calc R
H11C H 0.6860 0.1837 0.0178 0.075 Uiso 1 1 calc R
C112 C 0.7832(4) 0.4674(3) 0.1193(2) 0.0752(8) Uani 1 1 d .
H11D H 0.7893 0.4710 0.0447 0.090 Uiso 1 1 calc R
H11E H 0.8975 0.4810 0.1639 0.090 Uiso 1 1 calc R
H11F H 0.7535 0.5494 0.1419 0.090 Uiso 1 1 calc R
C113 C 0.4573(3) 0.2897(3) 0.06230(19) 0.0663(7) Uani 1 1 d .
H11G H 0.4268 0.3695 0.0879 0.080 Uiso 1 1 calc R
H11H H 0.3674 0.1889 0.0677 0.080 Uiso 1 1 calc R
H11I H 0.4630 0.2977 -0.0122 0.080 Uiso 1 1 calc R
C2 C 0.5050(2) 0.15638(19) 0.27947(13) 0.0347(4) Uani 1 1 d .
C3 C 0.5362(2) 0.05540(18) 0.33425(12) 0.0308(3) Uani 1 1 d .
C4 C 0.5457(2) -0.05382(19) 0.39951(13) 0.0316(3) Uani 1 1 d .
C41 C 0.5758(3) -0.1921(2) 0.35166(15) 0.0419(4) Uani 1 1 d .
C411 C 0.5650(4) -0.3100(2) 0.43269(18) 0.0595(6) Uani 1 1 d .
H41A H 0.4481 -0.3508 0.4475 0.071 Uiso 1 1 calc R
H41B H 0.6551 -0.2595 0.4989 0.071 Uiso 1 1 calc R
H41C H 0.5850 -0.3938 0.4027 0.071 Uiso 1 1 calc R
C412 C 0.4345(4) -0.2733(3) 0.24631(17) 0.0645(7) Uani 1 1 d .
H41D H 0.4559 -0.3568 0.2172 0.077 Uiso 1 1 calc R
H41E H 0.4413 -0.1995 0.1948 0.077 Uiso 1 1 calc R
H41F H 0.3171 -0.3148 0.2604 0.077 Uiso 1 1 calc R
C413 C 0.7618(4) -0.1271(3) 0.3303(3) 0.0763(8) Uani 1 1 d .
H41G H 0.7836 -0.2109 0.3020 0.092 Uiso 1 1 calc R
H41H H 0.8503 -0.0754 0.3969 0.092 Uiso 1 1 calc R
H41I H 0.7693 -0.0538 0.2784 0.092 Uiso 1 1 calc R

loop_
_atom_site_aniso_label
_atom_site_aniso_U_11
_atom_site_aniso_U_22
_atom_site_aniso_U_33
_atom_site_aniso_U_23
_atom_site_aniso_U_13
_atom_site_aniso_U_12
Al1 0.0369(3) 0.0400(3) 0.0406(3) 0.0106(2) 0.0030(2) 0.0139(2)
C01 0.0562(13) 0.0568(13) 0.0786(16) 0.0218(12) 0.0094(12) 0.0306(11)
C02 0.0502(12) 0.0581(13) 0.0488(11) 0.0048(10) 0.0037(9) 0.0084(10)
Al2 0.0312(3) 0.0322(3) 0.0303(3) 0.00658(19) 0.00809(19) 0.0100(2)
C03 0.0487(11) 0.0433(10) 0.0530(12) 0.0099(9) 0.0091(9) 0.0036(9)
C1 0.0474(10) 0.0319(8) 0.0368(9) 0.0082(7) 0.0072(7) 0.0097(7)
C11 0.0475(10) 0.0413(10) 0.0375(9) 0.0142(8) 0.0103(8) 0.0129(8)
C111 0.0702(15) 0.0714(15) 0.0474(12) 0.0098(11) 0.0188(11) 0.0293(13)
C112 0.0766(17) 0.0620(15) 0.0676(15) 0.0292(12) 0.0255(13) 0.0053(13)
C113 0.0642(14) 0.0858(17) 0.0491(12) 0.0336(12) 0.0107(11) 0.0322(13)
C2 0.0388(9) 0.0324(8) 0.0304(8) 0.0068(6) 0.0074(7) 0.0128(7)
C3 0.0289(7) 0.0331(8) 0.0276(7) 0.0015(6) 0.0079(6) 0.0101(6)
C4 0.0361(8) 0.0316(8) 0.0289(7) 0.0065(6) 0.0097(6) 0.0149(6)
C41 0.0589(11) 0.0380(9) 0.0381(9) 0.0075(7) 0.0169(8) 0.0268(9)
C411 0.0986(18) 0.0436(11) 0.0514(12) 0.0132(9) 0.0205(12) 0.0433(12)
C412 0.105(2) 0.0516(12) 0.0402(11) -0.0026(9) 0.0087(12) 0.0406(13)
C413 0.0807(17) 0.0667(16) 0.110(2) 0.0164(15) 0.0539(17) 0.0440(14)

loop_
_atom_type_symbol
_atom_type_description
_atom_type_scat_dispersion_real
_atom_type_scat_dispersion_imag
_atom_type_scat_source
C C 0.0033 0.0016 'International Tables Vol C Tables 4.2.6.8 and 6.1.1.4'
H H 0.0000 0.0000 'International Tables Vol C Tables 4.2.6.8 and 6.1.1.4'
Al Al 0.0645 0.0514 'International Tables Vol C Tables 4.2.6.8 and 6.1.1.4'

loop_
_geom_angle_atom_site_label_1
_geom_angle_atom_site_label_2
_geom_angle_atom_site_label_3
_geom_angle
_geom_angle_site_symmetry_1
_geom_angle_site_symmetry_3
C02 Al1 C01 121.33(11) . .
C02 Al1 C2 116.73(9) . .
C01 Al1 C2 111.80(9) . .
C02 Al1 H1 102.3(6) . .
C01 Al1 H1 99.4(5) . .
C2 Al1 H1 100.3(5) . .
Al1 C01 H01A 109.5 . .
Al1 C01 H01B 109.5 . .
H01A C01 H01B 109.5 . .
Al1 C01 H01C 109.5 . .
H01A C01 H01C 109.5 . .
H01B C01 H01C 109.5 . .
Al1 C02 H02A 109.5 . .
Al1 C02 H02B 109.5 . .
H02A C02 H02B 109.5 . .
Al1 C02 H02C 109.5 . .
H02A C02 H02C 109.5 . .
H02B C02 H02C 109.5 . .
C03 Al2 C4 119.71(8) . 2_656
C03 Al2 C4 119.65(9) . .
C4 Al2 C4 95.92(6) 2_656 .
C03 Al2 Al2 137.67(7) . 2_656
C4 Al2 Al2 48.79(5) 2_656 2_656
C4 Al2 Al2 47.13(5) . 2_656
C03 Al2 H1 102.5(6) . .
C4 Al2 H1 107.8(6) 2_656 .
C4 Al2 H1 111.0(6) . .
Al2 Al2 H1 119.8(6) 2_656 .
Al2 C03 H03A 109.5 . .
Al2 C03 H03B 109.5 . .
H03A C03 H03B 109.5 . .
Al2 C03 H03C 109.5 . .
H03A C03 H03C 109.5 . .
H03B C03 H03C 109.5 . .
C2 C1 C11 114.88(15) . .
C2 C1 H1A 108.5 . .
C11 C1 H1A 108.5 . .
C2 C1 H1B 108.5 . .
C11 C1 H1B 108.5 . .
H1A C1 H1B 107.5 . .
C111 C11 C113 109.45(19) . .
C111 C11 C112 109.30(19) . .
C113 C11 C112 109.56(18) . .
C111 C11 C1 109.90(15) . .
C113 C11 C1 110.94(17) . .
C112 C11 C1 107.65(17) . .
C11 C111 H11A 109.5 . .
C11 C111 H11B 109.5 . .
H11A C111 H11B 109.5 . .
C11 C111 H11C 109.5 . .
H11A C111 H11C 109.5 . .
H11B C111 H11C 109.5 . .
C11 C112 H11D 109.5 . .
C11 C112 H11E 109.5 . .
H11D C112 H11E 109.5 . .
C11 C112 H11F 109.5 . .
H11D C112 H11F 109.5 . .
H11E C112 H11F 109.5 . .
C11 C113 H11G 109.5 . .
C11 C113 H11H 109.5 . .
H11G C113 H11H 109.5 . .
C11 C113 H11I 109.5 . .
H11G C113 H11I 109.5 . .
H11H C113 H11I 109.5 . .
C3 C2 C1 128.69(16) . .
C3 C2 Al1 105.51(12) . .
C1 C2 Al1 125.32(12) . .
C2 C3 C4 170.30(17) . .
C3 C4 C41 117.89(14) . .
C3 C4 Al2 100.59(11) . 2_656
C41 C4 Al2 126.97(12) . 2_656
C3 C4 Al2 95.55(11) . .
C41 C4 Al2 123.47(12) . .
Al2 C4 Al2 84.08(6) 2_656 .
C413 C41 C412 109.8(2) . .
C413 C41 C411 108.85(19) . .
C412 C41 C411 109.20(18) . .
C413 C41 C4 108.32(16) . .
C412 C41 C4 110.38(16) . .
C411 C41 C4 110.22(15) . .
C41 C411 H41A 109.5 . .
C41 C411 H41B 109.5 . .
H41A C411 H41B 109.5 . .
C41 C411 H41C 109.5 . .
H41A C411 H41C 109.5 . .
H41B C411 H41C 109.5 . .
C41 C412 H41D 109.5 . .
C41 C412 H41E 109.5 . .
H41D C412 H41E 109.5 . .
C41 C412 H41F 109.5 . .
H41D C412 H41F 109.5 . .
H41E C412 H41F 109.5 . .
C41 C413 H41G 109.5 . .
C41 C413 H41H 109.5 . .
H41G C413 H41H 109.5 . .
C41 C413 H41I 109.5 . .
H41G C413 H41I 109.5 . .
H41H C413 H41I 109.5 . .

loop_
_geom_bond_atom_site_label_1
_geom_bond_atom_site_label_2
_geom_bond_distance
_geom_bond_site_symmetry_2
Al1 C02 1.949(2) .
Al1 C01 1.951(2) .
Al1 C2 2.0420(18) .
Al1 H1 1.820(18) .
C01 H01A 0.9599 .
C01 H01B 0.9599 .
C01 H01C 0.9599 .
C02 H02A 0.9599 .
C02 H02B 0.9599 .
C02 H02C 0.9599 .
Al2 C03 1.941(2) .
Al2 C4 2.0452(17) 2_656
Al2 C4 2.0997(17) .
Al2 Al2 2.7759(10) 2_656
Al2 H1 1.774(17) .
C03 H03A 0.9599 .
C03 H03B 0.9599 .
C03 H03C 0.9599 .
C1 C2 1.518(2) .
C1 C11 1.538(3) .
C1 H1A 0.9600 .
C1 H1B 0.9600 .
C11 C111 1.515(3) .
C11 C113 1.520(3) .
C11 C112 1.523(3) .
C111 H11A 0.9599 .
C111 H11B 0.9599 .
C111 H11C 0.9599 .
C112 H11D 0.9599 .
C112 H11E 0.9599 .
C112 H11F 0.9599 .
C113 H11G 0.9599 .
C113 H11H 0.9599 .
C113 H11I 0.9599 .
C2 C3 1.273(2) .
C3 C4 1.356(2) .
C4 C41 1.561(2) .
C4 Al2 2.0452(17) 2_656
C41 C413 1.516(3) .
C41 C412 1.521(3) .
C41 C411 1.523(3) .
C411 H41A 0.9599 .
C411 H41B 0.9599 .
C411 H41C 0.9599 .
C412 H41D 0.9599 .
C412 H41E 0.9599 .
C412 H41F 0.9599 .
C413 H41G 0.9599 .
C413 H41H 0.9599 .
C413 H41I 0.9599 .

loop_
_geom_torsion_atom_site_label_1
_geom_torsion_atom_site_label_2
_geom_torsion_atom_site_label_3
_geom_torsion_atom_site_label_4
_geom_torsion
_geom_torsion_site_symmetry_1
_geom_torsion_site_symmetry_4
C2 C1 C11 C111 -59.6(2) . .
C2 C1 C11 C113 61.6(2) . .
C2 C1 C11 C112 -178.50(18) . .
C11 C1 C2 C3 112.3(2) . .
C11 C1 C2 Al1 -76.8(2) . .
C02 Al1 C2 C3 -75.57(15) . .
C01 Al1 C2 C3 138.49(14) . .
C02 Al1 C2 C1 111.80(16) . .
C01 Al1 C2 C1 -34.13(18) . .
C1 C2 C3 C4 141.0(9) . .
Al1 C2 C3 C4 -31.3(10) . .
C2 C3 C4 C41 136.8(9) . .
C2 C3 C4 Al2 -80.9(10) . 2_656
C2 C3 C4 Al2 4.1(10) . .
C03 Al2 C4 C3 130.67(12) . .
C4 Al2 C4 C3 -100.11(11) 2_656 .
Al2 Al2 C4 C3 -100.11(11) 2_656 .
C03 Al2 C4 C41 1.80(17) . .
C4 Al2 C4 C41 131.02(15) 2_656 .
Al2 Al2 C4 C41 131.02(15) 2_656 .
C03 Al2 C4 Al2 -129.22(9) . 2_656
C4 Al2 C4 Al2 0.0 2_656 2_656
C3 C4 C41 C413 66.3(2) . .
Al2 C4 C41 C413 -64.8(2) 2_656 .
Al2 C4 C41 C413 -174.91(16) . .
C3 C4 C41 C412 -54.0(2) . .
Al2 C4 C41 C412 174.85(14) 2_656 .
Al2 C4 C41 C412 64.80(19) . .
C3 C4 C41 C411 -174.66(17) . .
Al2 C4 C41 C411 54.1(2) 2_656 .
Al2 C4 C41 C411 -55.9(2) . .
